data_8100001
loop_
_publ_author_name
'Dieng, Moussa'
'Gaye, Mohamed'
'Sall, Abdou S.'
'Welter, Richard'

_publ_section_title
;
 Crystal structure of bis(1-benzoyl-2-picoloyl-hydrazinato)nickel(II) --
 methylene chloride solvate (1:0.25), Ni[OC(C~6~H~5~)NHN(C~5~H~4~N)
 CO)]~2~ &#x00B7; 0.25 CH~2~Cl~2~
;
_journal_issue 1
_journal_name_full 'Zeitschrift f\"ur Kristallographie - New Crystal Structures'
_journal_page_first 15
_journal_page_last 16
_journal_paper_doi 10.1524/ncrs.2004.219.1.15
_journal_volume 219
_journal_year 2004
_chemical_formula_moiety 'C26.25 H20.5 Cl0.5 Ni N6 O4'
_chemical_formula_structural '[([OC(C~6~H~5~)NHNH(C~5~H~5~N)CO)] ~2~)Ni]*0.25CH~2~Cl~2~'
_chemical_formula_sum 'C26.25 H20.5 Cl0.5 N6 Ni O4'
_chemical_formula_weight 563.93
_chemical_name_common '1-benzoyl-2picoloyl-hydrazine nickel(II) complex'
_space_group_IT_number 15
_space_group_name_Hall '-C 2yc'
_space_group_name_H-M_alt 'C 1 2/c 1'
_symmetry_cell_setting monoclinic
_symmetry_space_group_name_Hall '-C 2yc'
_symmetry_space_group_name_H-M 'C 1 2/c 1'
_cell_angle_alpha 90.00
_cell_angle_beta 132.30(5)
_cell_angle_gamma 90.00
_cell_formula_units_Z 8
_cell_length_a 25.7070(10)
_cell_length_b 14.7680(10)
_cell_length_c 18.3120(10)
_cell_measurement_temperature 173(2)
_cell_volume 5142(4)
_diffrn_ambient_temperature 173(2)
_exptl_crystal_density_diffrn 1.448
_cod_data_source_file 8100001.cif
_cod_data_source_block 8100001
_cod_depositor_comments
;
The following automatic conversions were performed:
'_symmetry_cell_setting' value 'Monoclinic' changed to 'monoclinic'
according to '/home/saulius/struct/CIF-dictionaries/cif_core.dic'
dictionary named 'cif_core.dic' version 2.4.1 from 2010-06-29.

Automatic conversion script
Id: cif_fix_enum 1527 2010-12-29 10:47:43Z saulius 

 Adding DOI.
;
_cod_original_cell_volume 5141.9(5)
_cod_original_sg_symbol_Hall -C2yc
_cod_original_sg_symbol_H-M 'C 2/c'
_cod_original_formula_sum 'C26.25 H20.5 Cl0.5 Ni N6 O4'
_cod_database_code 8100001

loop_
_symmetry_equiv_pos_as_xyz
'x, y, z'
'-x, y, -z+1/2'
'x+1/2, y+1/2, z'
'-x+1/2, y+1/2, -z+1/2'
'-x, -y, -z'
'x, -y, z-1/2'
'-x+1/2, -y+1/2, -z'
'x+1/2, -y+1/2, z-1/2'

loop_
_atom_site_label
_atom_site_type_symbol
_atom_site_fract_x
_atom_site_fract_y
_atom_site_fract_z
_atom_site_U_iso_or_equiv
_atom_site_adp_type
_atom_site_occupancy
_atom_site_symmetry_multiplicity
_atom_site_Wyckoff_symbol
_atom_site_calc_flag
_atom_site_refinement_flags
_atom_site_disorder_assembly
_atom_site_disorder_group
Ni1 Ni 0.220857(17) 0.50086(2) 0.65257(2) 0.03229(12) Uani 1 8 f d . . .
N4 N 0.21501(12) 0.50348(15) 0.75444(16) 0.0320(5) Uani 1 8 f d . . .
N1 N 0.22843(13) 0.49587(15) 0.55286(16) 0.0336(5) Uani 1 8 f d . . .
O2 O 0.17956(11) 0.63099(14) 0.57750(14) 0.0414(5) Uani 1 8 f d . . .
O4 O 0.31968(10) 0.55727(14) 0.77829(13) 0.0379(4) Uani 1 8 f d . . .
O3 O 0.15378(11) 0.46045(18) 0.79985(14) 0.0504(6) Uani 1 8 f d . . .
N2 N 0.26735(11) 0.37337(16) 0.68004(15) 0.0326(5) Uani 1 8 f d . . .
N5 N 0.12151(11) 0.44427(17) 0.57738(15) 0.0375(5) Uani 1 8 f d . . .
N3 N 0.20381(12) 0.56905(16) 0.49091(16) 0.0356(5) Uani 1 8 f d . . .
H3N H 0.2043 0.5709 0.4444 0.043 Uiso 1 8 f calc . . .
N6 N 0.27418(11) 0.53349(18) 0.84740(14) 0.0329(5) Uani 1 8 f d . . .
H6N H 0.2772 0.5346 0.8971 0.040 Uiso 1 8 f calc . . .
C1 C 0.25846(14) 0.42861(19) 0.54695(18) 0.0328(6) Uani 1 8 f d . . .
C2 C 0.28028(13) 0.35555(18) 0.62132(17) 0.0307(5) Uani 1 8 f d . . .
C3 C 0.30985(14) 0.2756(2) 0.62595(19) 0.0366(6) Uani 1 8 f d . . .
H3 H 0.3186 0.2656 0.5849 0.044 Uiso 1 8 f calc . . .
C4 C 0.32633(15) 0.2101(2) 0.6934(2) 0.0426(7) Uani 1 8 f d . . .
H4 H 0.3458 0.1550 0.6978 0.051 Uiso 1 8 f calc . . .
C5 C 0.31329(16) 0.2282(2) 0.7539(2) 0.0436(7) Uani 1 8 f d . . .
H5 H 0.3241 0.1856 0.7998 0.052 Uiso 1 8 f calc . . .
C6 C 0.28414(14) 0.3100(2) 0.74535(19) 0.0387(6) Uani 1 8 f d . . .
H6 H 0.2757 0.3219 0.7865 0.046 Uiso 1 8 f calc . . .
C7 C 0.17895(15) 0.6374(2) 0.50828(19) 0.0363(6) Uani 1 8 f d . . .
C15 C 0.10669(14) 0.4348(2) 0.63515(19) 0.0364(6) Uani 1 8 f d . . .
C14 C 0.16184(14) 0.4683(2) 0.73982(19) 0.0330(5) Uani 1 8 f d . . .
C16 C 0.04456(17) 0.3966(3) 0.6005(2) 0.0531(8) Uani 1 8 f d . . .
H16 H 0.0356 0.3901 0.6416 0.064 Uiso 1 8 f calc . . .
C17 C -0.00443(17) 0.3681(3) 0.5023(3) 0.0646(11) Uani 1 8 f d . . .
H17 H -0.0469 0.3427 0.4769 0.078 Uiso 1 8 f calc . . .
C18 C 0.01052(17) 0.3776(3) 0.4437(2) 0.0602(10) Uani 1 8 f d . . .
H18 H -0.0217 0.3595 0.3779 0.072 Uiso 1 8 f calc . . .
C19 C 0.07450(16) 0.4149(3) 0.4840(2) 0.0495(8) Uani 1 8 f d . . .
H19 H 0.0852 0.4196 0.4447 0.059 Uiso 1 8 f calc . . .
C20 C 0.32640(14) 0.56067(19) 0.85248(19) 0.0339(6) Uani 1 8 f d . . .
C21 C 0.39394(16) 0.5905(2) 0.9494(2) 0.0453(7) Uani 1 8 f d . . .
C22 C 0.45101(19) 0.6028(3) 0.9578(3) 0.0688(11) Uani 1 8 f d . . .
H22 H 0.4456 0.5964 0.9025 0.083 Uiso 1 8 f calc . . .
C9 C 0.16374(18) 0.7387(2) 0.3839(2) 0.0481(7) Uani 1 8 f d . . .
H9 H 0.1880 0.6974 0.3779 0.058 Uiso 1 8 f calc . . .
C8 C 0.15265(16) 0.7197(2) 0.4466(2) 0.0447(7) Uani 1 8 f d . . .
C13 C 0.1187(3) 0.7843(4) 0.4567(4) 0.102(2) Uani 1 8 f d . . .
H13 H 0.1110 0.7731 0.4988 0.123 Uiso 1 8 f calc . . .
C10 C 0.1392(2) 0.8181(3) 0.3303(3) 0.0676(11) Uani 1 8 f d . . .
H10 H 0.1457 0.8289 0.2869 0.081 Uiso 1 8 f calc . . .
C12 C 0.0959(4) 0.8651(5) 0.4050(6) 0.151(3) Uani 1 8 f d . . .
H12 H 0.0743 0.9085 0.4138 0.181 Uiso 1 8 f calc . . .
C26 C 0.4037(3) 0.6049(7) 1.0293(4) 0.169(4) Uani 1 8 f d . . .
H26 H 0.3658 0.5998 1.0254 0.203 Uiso 1 8 f calc . . .
C23 C 0.5161(2) 0.6248(4) 1.0478(4) 0.0861(14) Uani 1 8 f d . . .
H23 H 0.5541 0.6330 1.0525 0.103 Uiso 1 8 f calc . . .
O1 O 0.26885(12) 0.41875(15) 0.49010(15) 0.0454(5) Uani 1 8 f d . . .
C24 C 0.5250(2) 0.6343(4) 1.1277(3) 0.0992(18) Uani 1 8 f d . . .
H24 H 0.5694 0.6456 1.1889 0.119 Uiso 1 8 f calc . . .
C25 C 0.4697(4) 0.6275(8) 1.1190(4) 0.206(5) Uani 1 8 f d . . .
H25 H 0.4750 0.6380 1.1739 0.247 Uiso 1 8 f calc . . .
C11 C 0.1055(3) 0.8813(4) 0.3405(5) 0.112(2) Uani 1 8 f d . . .
H11 H 0.0891 0.9346 0.3041 0.134 Uiso 1 8 f calc . . .
Cl1 Cl 0.0607(4) 0.4325(5) 0.2902(6) 0.141(3) Uiso 0.25 8 f d PD A -1
Cl2 Cl -0.0349(5) 0.5793(6) 0.2186(10) 0.228(6) Uiso 0.25 8 f d PD A -1
C27 C -0.0213(7) 0.4646(7) 0.245(2) 0.119(9) Uiso 0.25 8 f d PD A -1
H27A H -0.0574 0.4307 0.1851 0.143 Uiso 0.25 8 f calc P B -1
H27B H -0.0248 0.4507 0.2930 0.143 Uiso 0.25 8 f calc P C -1

loop_
_atom_site_aniso_label
_atom_site_aniso_U_11
_atom_site_aniso_U_22
_atom_site_aniso_U_33
_atom_site_aniso_U_23
_atom_site_aniso_U_13
_atom_site_aniso_U_12
Ni1 0.0386(2) 0.0415(2) 0.02348(18) 0.00105(14) 0.02362(16) 0.00029(14)
N4 0.0360(11) 0.0411(13) 0.0210(9) -0.0043(9) 0.0200(9) -0.0071(9)
N1 0.0464(13) 0.0367(12) 0.0261(10) 0.0071(9) 0.0279(10) 0.0067(10)
O2 0.0577(12) 0.0467(12) 0.0352(10) 0.0044(9) 0.0376(10) 0.0081(9)
O4 0.0418(10) 0.0482(12) 0.0317(9) -0.0019(8) 0.0279(9) -0.0077(9)
O3 0.0525(12) 0.0768(16) 0.0319(10) -0.0067(10) 0.0325(10) -0.0218(11)
N2 0.0353(11) 0.0398(13) 0.0231(10) 0.0022(9) 0.0199(9) -0.0034(9)
N5 0.0364(12) 0.0490(15) 0.0229(10) -0.0029(9) 0.0183(10) -0.0006(10)
N3 0.0487(13) 0.0407(13) 0.0276(10) 0.0098(10) 0.0298(10) 0.0100(10)
N6 0.0374(12) 0.0424(12) 0.0215(10) -0.0055(9) 0.0209(10) -0.0071(10)
C1 0.0381(13) 0.0391(15) 0.0231(11) 0.0002(10) 0.0214(11) -0.0003(11)
C2 0.0325(12) 0.0352(14) 0.0220(11) -0.0014(10) 0.0173(10) -0.0038(10)
C3 0.0395(14) 0.0385(15) 0.0266(12) 0.0004(11) 0.0201(12) -0.0004(12)
C4 0.0414(15) 0.0390(16) 0.0306(13) 0.0030(12) 0.0175(12) -0.0006(12)
C5 0.0460(16) 0.0416(17) 0.0295(13) 0.0057(12) 0.0198(13) -0.0075(13)
C6 0.0428(15) 0.0449(17) 0.0284(12) 0.0024(11) 0.0240(12) -0.0062(12)
C7 0.0431(14) 0.0435(16) 0.0296(12) 0.0042(11) 0.0274(12) 0.0051(12)
C15 0.0382(14) 0.0428(16) 0.0268(12) -0.0028(11) 0.0212(11) -0.0058(12)
C14 0.0392(14) 0.0385(14) 0.0259(12) 0.0000(11) 0.0239(11) -0.0045(11)
C16 0.0516(18) 0.066(2) 0.0443(17) -0.0084(16) 0.0334(16) -0.0177(16)
C17 0.0483(19) 0.079(3) 0.048(2) -0.0160(18) 0.0250(17) -0.0259(18)
C18 0.0465(18) 0.077(3) 0.0343(16) -0.0163(16) 0.0180(15) -0.0143(17)
C19 0.0471(17) 0.067(2) 0.0255(13) -0.0050(13) 0.0209(13) -0.0023(15)
C20 0.0400(14) 0.0370(14) 0.0292(12) -0.0015(11) 0.0251(12) -0.0044(11)
C21 0.0440(16) 0.0525(19) 0.0346(14) -0.0066(13) 0.0245(13) -0.0126(14)
C22 0.0466(19) 0.090(3) 0.057(2) -0.009(2) 0.0295(17) -0.0197(19)
C9 0.0601(19) 0.0469(18) 0.0412(16) 0.0084(14) 0.0357(16) 0.0023(15)
C8 0.0505(17) 0.0465(18) 0.0415(15) 0.0135(13) 0.0328(14) 0.0116(14)
C13 0.147(4) 0.095(4) 0.140(4) 0.075(3) 0.127(4) 0.079(3)
C10 0.070(2) 0.075(3) 0.052(2) 0.0239(19) 0.0389(19) 0.004(2)
C12 0.220(7) 0.125(5) 0.216(8) 0.122(5) 0.191(7) 0.126(5)
C26 0.099(4) 0.368(12) 0.066(3) -0.110(5) 0.066(3) -0.137(6)
C23 0.045(2) 0.102(4) 0.073(3) -0.007(3) 0.024(2) -0.024(2)
O1 0.0704(14) 0.0467(13) 0.0388(11) 0.0080(9) 0.0448(11) 0.0122(10)
C24 0.071(3) 0.123(5) 0.052(2) -0.017(3) 0.020(2) -0.052(3)
C25 0.127(5) 0.437(15) 0.059(3) -0.108(6) 0.065(3) -0.174(8)
C11 0.134(5) 0.089(4) 0.142(5) 0.080(4) 0.105(4) 0.064(3)

loop_
_geom_bond_atom_site_label_1
_geom_bond_atom_site_label_2
_geom_bond_distance
_geom_bond_site_symmetry_2
Ni1 N1 1.964(2) .
Ni1 N4 1.970(2) .
Ni1 N5 2.094(3) .
Ni1 N2 2.102(2) .
Ni1 O4 2.139(3) .
Ni1 O2 2.178(2) .
N4 C14 1.311(3) .
N4 N6 1.387(3) .
N1 C1 1.306(3) .
N1 N3 1.374(3) .
O2 C7 1.261(3) .
O4 C20 1.250(3) .
O3 C14 1.254(3) .
N2 C6 1.341(3) .
N2 C2 1.348(3) .
N5 C19 1.339(4) .
N5 C15 1.352(3) .
N3 C7 1.342(4) .
N3 H3N 0.8600 .
N6 C20 1.343(3) .
N6 H6N 0.8600 .
C1 O1 1.245(3) .
C1 C2 1.518(4) .
C2 C3 1.375(4) .
C3 C4 1.392(4) .
C3 H3 0.9300 .
C4 C5 1.382(4) .
C4 H4 0.9300 .
C5 C6 1.373(4) .
C5 H5 0.9300 .
C6 H6 0.9300 .
C7 C8 1.477(4) .
C15 C16 1.381(4) .
C15 C14 1.507(4) .
C16 C17 1.395(5) .
C16 H16 0.9300 .
C17 C18 1.370(5) .
C17 H17 0.9300 .
C18 C19 1.385(5) .
C18 H18 0.9300 .
C19 H19 0.9300 .
C20 C21 1.487(4) .
C21 C26 1.325(5) .
C21 C22 1.381(5) .
C22 C23 1.381(6) .
C22 H22 0.9300 .
C9 C10 1.380(5) .
C9 C8 1.386(4) .
C9 H9 0.9300 .
C8 C13 1.387(5) .
C13 C12 1.385(6) .
C13 H13 0.9300 .
C10 C11 1.369(7) .
C10 H10 0.9300 .
C12 C11 1.380(7) .
C12 H12 0.9300 .
C26 C25 1.392(7) .
C26 H26 0.9300 .
C23 C24 1.327(7) .
C23 H23 0.9300 .
C24 C25 1.323(8) .
C24 H24 0.9300 .
C25 H25 0.9300 .
C11 H11 0.9300 .
Cl1 C27 1.7300(8) .
Cl2 C27 1.7299(5) .
C27 H27A 0.9700 .
C27 H27B 0.9700 .
